data_2009917
loop_
_publ_author_name
'Bolte, Michael'

_publ_section_title
;
 Refinement of a twinned structure with <i>SHELXL</i>93:
 <i>meso</i>-2,2'-[1,6-bis(methylamino)-3,4-dithia-1,6-hexanediyl]diphenol
;
_journal_issue 8
_journal_name_full 'Acta Crystallographica Section C'
_journal_page_first 1368
_journal_page_last 1370
_journal_paper_doi 10.1107/S0108270193014507
_journal_volume 50
_journal_year 1994
_chemical_formula_sum 'C18 H24 N2 O2 S2'
_chemical_formula_weight 364.51
_chemical_name_systematic
;
 meso-2,2'-[1,6-Bis(methylamino)-3,4-dithia-1,6-hexanediyl]diphenol
;
_space_group_IT_number 4
_symmetry_cell_setting monoclinic
_symmetry_space_group_name_Hall 'P 2yb'
_symmetry_space_group_name_H-M 'P 1 21 1'
_audit_creation_method SHELXL
_cell_angle_alpha 90
_cell_angle_beta 92.36(2)
_cell_angle_gamma 90
_cell_formula_units_Z 2
_cell_length_a 6.618(3)
_cell_length_b 7.4360(10)
_cell_length_c 19.242(8)
_cell_measurement_reflns_used 25
_cell_measurement_temperature 293
_cell_measurement_theta_max 46.60
_cell_measurement_theta_min 25.30
_cell_volume 946.1(6)
_computing_cell_refinement 'SDP (Enraf-Nonius, 1985)'
_computing_data_collection 'SDP (Enraf-Nonius, 1985)'
_computing_data_reduction 'SDP (Enraf-Nonius, 1985)'
_computing_molecular_graphics 'SHELXTL XP (Sheldrick, 1991)'
_computing_structure_refinement 'SHELXL93 (Sheldrick, 1993)'
_computing_structure_solution 'SHELXS86 (Sheldrick, 1985)'
_diffrn_ambient_temperature 293
_diffrn_measurement_device 'Enraf-Nonius CAD4 4-circle'
_diffrn_measurement_method \w
_diffrn_radiation_monochromator 'highly oriented graphite crystal'
_diffrn_radiation_source 'fine-focus sealed tube'
_diffrn_radiation_type CuK\a
_diffrn_radiation_wavelength 1.5418
_diffrn_reflns_av_R_equivalents 0.0000
_diffrn_reflns_av_sigmaI/netI 0.0125
_diffrn_reflns_limit_h_max 0
_diffrn_reflns_limit_h_min -7
_diffrn_reflns_limit_k_max 7
_diffrn_reflns_limit_k_min -7
_diffrn_reflns_limit_l_max 20
_diffrn_reflns_limit_l_min -20
_diffrn_reflns_number 2026
_diffrn_reflns_theta_max 55.08
_diffrn_reflns_theta_min 2.30
_diffrn_standards_decay_% 1.70
_diffrn_standards_interval_time 92
_diffrn_standards_number 3
_exptl_absorpt_coefficient_mu 2.648
_exptl_absorpt_correction_T_max 0.0000
_exptl_absorpt_correction_T_min 0.0000
_exptl_absorpt_correction_type N/A
_exptl_crystal_colour colourless
_exptl_crystal_density_diffrn 1.280
_exptl_crystal_description 'transparent block'
_exptl_crystal_F_000 388
_exptl_crystal_size_max 0.50
_exptl_crystal_size_mid 0.30
_exptl_crystal_size_min 0.10
_refine_diff_density_max 0.610
_refine_diff_density_min -0.405
_refine_ls_abs_structure_details 'Flack H D (1983), Acta Cryst. A39, 876-881'
_refine_ls_abs_structure_Flack 0.04(7)
_refine_ls_extinction_method none
_refine_ls_goodness_of_fit_all 1.133
_refine_ls_goodness_of_fit_obs 1.133
_refine_ls_matrix_type full
_refine_ls_number_parameters 224
_refine_ls_number_reflns 2002
_refine_ls_number_restraints 1
_refine_ls_restrained_S_all 2.301
_refine_ls_restrained_S_obs 1.110
_refine_ls_R_factor_all 0.0852
_refine_ls_R_factor_obs 0.0777
_refine_ls_shift/esd_max 0.000
_refine_ls_shift/esd_mean 0.000
_refine_ls_structure_factor_coef Fsqd
_refine_ls_weighting_scheme
; calc w=1/[\s^2^(Fo^2^) + (0.1310P)^2^ + 1.4059P]
where P = (Fo^2^ + 2Fc^2^)/3
;
_refine_ls_wR_factor_all 0.4129
_refine_ls_wR_factor_obs 0.2039
_reflns_number_observed 1930
_reflns_number_total 2026
_reflns_observed_criterion >2sigma(I)
_cod_data_source_file ab1127.cif
_cod_data_source_block ab11h5
_cod_depositor_comments
;
The following automatic conversions were performed:
'_symmetry_cell_setting' value 'Monoclinic' changed to 'monoclinic'
according to '/home/saulius/struct/CIF-dictionaries/cif_core.dic'
dictionary named 'cif_core.dic' version 2.4.1 from 2010-06-29.

Automatic conversion script
Id: cif_fix_enum 1527 2010-12-29 10:47:43Z saulius 

The following automatic conversions were performed:

'_symmetry_cell_setting' value 'Monoclinic' changed to 'monoclinic'
according to /home/saulius/struct/CIF-dictionaries/cif_core.dic
dictionary named 'cif_core.dic' version 2.4.1 from 2010-06-29.

Automatic conversion script
Id: cif_fix_values 1715 2011-07-08 13:25:40Z adriana 
;
_cod_original_sg_symbol_H-M 'P 21'
_cod_database_code 2009917

loop_
_symmetry_equiv_pos_as_xyz
'x, y, z'
'-x, y+1/2, -z'

loop_
_atom_site_aniso_label
_atom_site_aniso_U_11
_atom_site_aniso_U_22
_atom_site_aniso_U_33
_atom_site_aniso_U_12
_atom_site_aniso_U_13
_atom_site_aniso_U_23
C1 0.116(8) 0.033(5) 0.061(5) -0.012(6) 0.013(6) 0.001(5)
N2 0.071(5) 0.044(5) 0.049(3) -0.008(4) 0.009(3) -0.003(4)
C3 0.048(4) 0.047(5) 0.055(4) -0.002(6) -0.001(3) 0.005(5)
C4 0.053(5) 0.065(7) 0.060(5) -0.014(5) 0.006(4) 0.012(5)
S5 0.095(2) 0.080(2) 0.0500(11) -0.045(2) 0.0032(11) -0.0054(14)
S6 0.098(2) 0.0275(12) 0.0645(12) 0.0009(15) 0.0211(12) 0.0000(12)
C7 0.076(6) 0.038(5) 0.051(4) -0.006(5) 0.011(4) -0.003(4)
C8 0.041(4) 0.043(6) 0.047(4) -0.004(4) 0.009(3) -0.001(4)
N9 0.061(4) 0.039(5) 0.054(4) -0.002(4) 0.009(3) -0.001(4)
C10 0.132(9) 0.041(7) 0.061(5) -0.003(8) 0.015(6) -0.009(5)
C31 0.042(5) 0.041(5) 0.042(4) 0.000(4) 0.001(3) 0.001(4)
C32 0.053(5) 0.041(6) 0.051(4) 0.001(5) 0.004(4) 0.010(4)
O32 0.043(3) 0.069(5) 0.066(3) -0.005(3) 0.004(3) -0.008(3)
C33 0.068(6) 0.065(7) 0.060(5) 0.002(6) 0.006(5) -0.001(6)
C34 0.084(7) 0.058(7) 0.060(5) 0.004(6) 0.008(5) -0.011(5)
C35 0.072(6) 0.039(6) 0.069(5) -0.004(5) -0.012(5) -0.015(5)
C36 0.047(5) 0.059(6) 0.064(5) 0.003(5) -0.006(4) -0.002(5)
C81 0.044(4) 0.029(5) 0.043(3) -0.001(4) 0.006(3) 0.000(4)
C82 0.060(5) 0.047(6) 0.046(4) 0.000(5) 0.012(4) -0.010(4)
O82 0.044(3) 0.084(7) 0.075(4) -0.015(4) -0.002(3) 0.006(4)
C83 0.068(6) 0.035(5) 0.061(5) -0.010(5) 0.021(5) -0.005(4)
C84 0.117(9) 0.037(6) 0.053(5) -0.002(7) 0.026(6) 0.005(5)
C85 0.102(9) 0.048(7) 0.064(6) 0.016(7) -0.009(6) 0.008(5)
C86 0.080(6) 0.028(5) 0.058(5) -0.008(5) -0.003(5) 0.003(5)

loop_
_atom_site_label
_atom_site_fract_x
_atom_site_fract_y
_atom_site_fract_z
_atom_site_U_iso_or_equiv
_atom_site_thermal_displace_type
_atom_site_calc_flag
_atom_site_refinement_flags
_atom_site_occupancy
_atom_site_disorder_group
_atom_site_type_symbol
C1 0.7638(19) 1.0179(14) 0.6389(5) 0.070(3) Uani d . 1 . C
H1A 0.812(11) 0.973(4) 0.5957(10) 0.104 Uiso calc R 1 . H
H1B 0.838(9) 1.124(4) 0.6523(19) 0.104 Uiso calc R 1 . H
H1C 0.623(2) 1.046(7) 0.633(3) 0.104 Uiso calc R 1 . H
N2 0.7937(12) 0.8796(11) 0.6931(4) 0.054(2) Uani d . 1 . N
H2 0.769(3) 0.925(5) 0.732(4) 0.065 Uiso d R 1 . H
C3 0.6508(13) 0.7240(16) 0.6850(4) 0.050(2) Uani d . 1 . C
H3 0.5130(13) 0.7705(16) 0.6777(4) 0.060 Uiso calc R 1 . H
C4 0.6617(14) 0.6158(15) 0.7506(4) 0.059(3) Uani d . 1 . C
H4A 0.8008(14) 0.5781(15) 0.7592(4) 0.071 Uiso calc R 1 . H
H4B 0.5811(14) 0.5081(15) 0.7431(4) 0.071 Uiso calc R 1 . H
S5 0.5779(4) 0.7268(5) 0.82756(10) 0.0748(9) Uani d . 1 . S
S6 0.2723(4) 0.7300(4) 0.81376(10) 0.0628(7) Uani d . 1 . S
C7 0.1995(15) 0.5331(13) 0.8618(4) 0.055(2) Uani d . 1 . C
H7A 0.2566(15) 0.5424(13) 0.9089(4) 0.066 Uiso calc R 1 . H
H7B 0.0535(15) 0.5325(13) 0.8645(4) 0.066 Uiso calc R 1 . H
C8 0.2646(12) 0.3565(13) 0.8314(4) 0.044(2) Uani d . 1 . C
H8 0.4125(12) 0.3542(13) 0.8304(4) 0.052 Uiso calc R 1 . H
N9 0.1785(11) 0.3353(10) 0.7593(3) 0.051(2) Uani d . 1 . N
H9 0.007(12) 0.293(3) 0.7754(12) 0.061 Uiso d R 1 . H
C10 0.2756(19) 0.1940(15) 0.7214(5) 0.078(3) Uani d . 1 . C
H10A 0.256(11) 0.215(6) 0.6724(5) 0.117 Uiso calc R 1 . H
H10B 0.218(9) 0.0801(19) 0.733(3) 0.117 Uiso calc R 1 . H
H10C 0.418(3) 0.193(7) 0.734(3) 0.117 Uiso calc R 1 . H
C31 0.7015(12) 0.6117(12) 0.6237(4) 0.042(2) Uani d . 1 . C
C32 0.8972(14) 0.5757(13) 0.6060(4) 0.048(2) Uani d . 1 . C
O32 1.0579(8) 0.6475(11) 0.6430(3) 0.059(2) Uani d . 1 . O
H32 1.0174(16) 0.703(14) 0.677(4) 0.089 Uiso d R 1 . H
C33 0.9386(16) 0.4595(16) 0.5519(5) 0.064(3) Uani d . 1 . C
H33 1.0713(16) 0.4326(16) 0.5417(5) 0.077 Uiso calc R 1 . H
C34 0.7811(17) 0.3857(16) 0.5142(5) 0.067(3) Uani d . 1 . C
H34 0.8076(17) 0.3146(16) 0.4759(5) 0.080 Uiso calc R 1 . H
C35 0.5869(16) 0.4130(13) 0.5309(5) 0.060(3) Uani d . 1 . C
H35 0.4825(16) 0.3547(13) 0.5062(5) 0.072 Uiso calc R 1 . H
C36 0.5440(14) 0.5280(15) 0.5850(4) 0.057(2) Uani d . 1 . C
H36 0.4104(14) 0.5497(15) 0.5957(4) 0.068 Uiso calc R 1 . H
C81 0.1950(11) 0.2046(12) 0.8781(3) 0.038(2) Uani d . 1 . C
C82 -0.0008(13) 0.1376(14) 0.8730(4) 0.050(2) Uani d . 1 . C
O82 -0.1320(8) 0.1933(12) 0.8211(3) 0.068(2) Uani d . 1 . O
H82 -0.245(6) 0.21(2) 0.8365(19) 0.101 Uiso d R 1 . H
C83 -0.0636(15) 0.0112(13) 0.9200(4) 0.054(2) Uani d . 1 . C
H83 -0.1956(15) -0.0318(13) 0.9166(4) 0.065 Uiso calc R 1 . H
C84 0.069(2) -0.0522(15) 0.9720(5) 0.068(3) Uani d . 1 . C
H84 0.025(2) -0.1377(15) 1.0034(5) 0.082 Uiso calc R 1 . H
C85 0.2610(19) 0.0100(17) 0.9774(5) 0.072(3) Uani d . 1 . C
H85 0.3493(19) -0.0326(17) 1.0125(5) 0.086 Uiso calc R 1 . H
C86 0.3266(16) 0.1383(12) 0.9302(4) 0.056(2) Uani d . 1 . C
H86 0.4593(16) 0.1796(12) 0.9337(4) 0.067 Uiso calc R 1 . H

loop_
_atom_type_symbol
_atom_type_description
_atom_type_scat_dispersion_real
_atom_type_scat_dispersion_imag
_atom_type_scat_source
C C 0.0181 0.0091 'International Tables Vol C Tables 4.2.6.8 and 6.1.1.4'
H H 0.0000 0.0000 'International Tables Vol C Tables 4.2.6.8 and 6.1.1.4'
N N 0.0311 0.0180 'International Tables Vol C Tables 4.2.6.8 and 6.1.1.4'
O O 0.0492 0.0322 'International Tables Vol C Tables 4.2.6.8 and 6.1.1.4'
S S 0.3331 0.5567 'International Tables Vol C Tables 4.2.6.8 and 6.1.1.4'

loop_
_geom_angle_atom_site_label_1
_geom_angle_atom_site_label_2
_geom_angle_atom_site_label_3
_geom_angle
_geom_angle_publ_flag
C1 N2 C3 113.5(7) yes
C31 C3 C4 111.1(9) yes
C31 C3 N2 110.7(7) yes
C4 C3 N2 108.6(7) yes
C3 C4 S5 116.2(8) yes
C4 S5 S6 103.7(3) yes
C7 S6 S5 102.1(4) yes
C8 C7 S6 114.9(6) yes
N9 C8 C7 110.5(7) yes
N9 C8 C81 111.0(7) yes
C7 C8 C81 108.6(6) yes
C10 N9 C8 112.7(8) yes
C32 C31 C36 118.0(8) yes
C32 C31 C3 123.1(7) yes
C36 C31 C3 118.7(7) yes
O32 C32 C31 121.0(8) yes
O32 C32 C33 117.4(8) yes
C31 C32 C33 121.5(9) yes
C34 C33 C32 118.7(10) yes
C35 C34 C33 121.8(10) yes
C34 C35 C36 119.8(9) yes
C35 C36 C31 120.1(9) yes
C82 C81 C86 118.6(8) yes
C82 C81 C8 121.8(7) yes
C86 C81 C8 119.5(7) yes
O82 C82 C83 119.2(8) yes
O82 C82 C81 120.6(8) yes
C83 C82 C81 120.2(8) yes
C82 C83 C84 120.5(9) yes
C85 C84 C83 120.2(10) yes
C84 C85 C86 120.0(10) yes
C81 C86 C85 120.5(10) yes

loop_
_geom_bond_atom_site_label_1
_geom_bond_atom_site_label_2
_geom_bond_site_symmetry_2
_geom_bond_distance
_geom_bond_publ_flag
C1 N2 . 1.472(12) yes
N2 C3 . 1.498(13) yes
C3 C31 . 1.495(12) yes
C3 C4 . 1.496(12) yes
C4 S5 . 1.803(9) yes
S5 S6 . 2.029(4) yes
S6 C7 . 1.807(10) yes
C7 C8 . 1.508(13) yes
C8 N9 . 1.487(10) yes
C8 C81 . 1.526(12) yes
N9 C10 . 1.444(12) yes
C31 C32 . 1.379(12) yes
C31 C36 . 1.401(12) yes
C32 O32 . 1.364(11) yes
C32 C33 . 1.388(13) yes
C33 C34 . 1.361(14) yes
C34 C35 . 1.353(14) yes
C35 C36 . 1.385(13) yes
C81 C82 . 1.388(11) yes
C81 C86 . 1.391(11) yes
C82 O82 . 1.361(10) yes
C82 C83 . 1.380(13) yes
C83 C84 . 1.385(14) yes
C84 C85 . 1.35(2) yes
C85 C86 . 1.399(15) yes

loop_
_geom_contact_atom_site_label_1
_geom_contact_atom_site_label_2
_geom_contact_distance
_geom_contact_site_symmetry_2
_geom_contact_publ_flag
O82 N2 3.410(10) 1_445 yes
O82 N9 2.637(9) . yes
O32 N2 2.670(10) . yes
O32 C36 3.560(10) 1_655 yes

loop_
_geom_torsion_atom_site_label_1
_geom_torsion_atom_site_label_2
_geom_torsion_atom_site_label_3
_geom_torsion_atom_site_label_4
_geom_torsion
C1 N2 C3 C31 70.9(10)
C1 N2 C3 C4 -166.9(8)
C31 C3 C4 S5 -173.5(6)
N2 C3 C4 S5 64.5(9)
C3 C4 S5 S6 74.4(7)
C4 S5 S6 C7 95.9(5)
S5 S6 C7 C8 -67.0(7)
S6 C7 C8 N9 -58.9(9)
S6 C7 C8 C81 179.2(6)
C7 C8 N9 C10 164.9(8)
C81 C8 N9 C10 -74.6(9)
C4 C3 C31 C32 -82.2(11)
N2 C3 C31 C32 38.5(12)
C4 C3 C31 C36 93.1(10)
N2 C3 C31 C36 -146.2(8)
C36 C31 C32 O32 -177.7(8)
C3 C31 C32 O32 -2.3(13)
C36 C31 C32 C33 -0.4(13)
C3 C31 C32 C33 175.0(9)
O32 C32 C33 C34 179.9(9)
C31 C32 C33 C34 2.5(14)
C32 C33 C34 C35 -4.5(16)
C33 C34 C35 C36 4.3(16)
C34 C35 C36 C31 -1.9(15)
C32 C31 C36 C35 0.1(13)
C3 C31 C36 C35 -175.5(9)
N9 C8 C81 C82 -39.3(10)
C7 C8 C81 C82 82.2(9)
N9 C8 C81 C86 144.7(8)
C7 C8 C81 C86 -93.7(9)
C86 C81 C82 O82 -177.3(8)
C8 C81 C82 O82 6.7(12)
C86 C81 C82 C83 1.6(12)
C8 C81 C82 C83 -174.4(8)
O82 C82 C83 C84 178.0(8)
C81 C82 C83 C84 -0.9(13)
C82 C83 C84 C85 0.2(15)
C83 C84 C85 C86 -0.1(16)
C82 C81 C86 C85 -1.5(13)
C8 C81 C86 C85 174.5(8)
C84 C85 C86 C81 0.8(16)
H32 O32 C32 C31 5.(10)
H82 O82 C82 C81 -140.(12)

loop_
_cod_related_entry_id
_cod_related_entry_database
_cod_related_entry_code
1 ChemSpider 21187626
